data_4028278
loop_
_publ_author_name
'Yubin Ding'
'Xin Li'
'Tong Li'
'Weihong Zhu'
'Yongshu Xie'

_publ_section_title
;
 \a-Monoacylated and \a,\a'- and \a,\b'-Diacylated Dipyrrins as Highly
 Sensitive Fluorescence "Turn-on" Zn2+ Probes
;
_journal_name_full 'Journal of Organic Chemistry'
_journal_page_first 5328
_journal_page_last 5338
_journal_paper_doi 10.1021/jo400454e
_journal_volume 78
_journal_year 2013
_chemical_formula_sum 'C31 H19 F5 N2 O4'
_chemical_formula_weight 578.48
_chemical_name_systematic
; 
 ? 
;
_space_group_IT_number 2
_symmetry_cell_setting triclinic
_symmetry_space_group_name_Hall '-P 1'
_symmetry_space_group_name_H-M 'P -1'
_atom_sites_solution_hydrogens geom
_atom_sites_solution_primary direct
_atom_sites_solution_secondary difmap
_audit_creation_method SHELXL-97
_cell_angle_alpha 92.7100(10)
_cell_angle_beta 96.3670(10)
_cell_angle_gamma 98.725(2)
_cell_formula_units_Z 2
_cell_length_a 7.2931(9)
_cell_length_b 13.1303(14)
_cell_length_c 13.7726(15)
_cell_measurement_reflns_used 1345
_cell_measurement_temperature 298(2)
_cell_measurement_theta_max 20.893
_cell_measurement_theta_min 2.846
_cell_volume 1292.8(3)
_computing_cell_refinement 'Bruker SMART'
_computing_data_collection 'Bruker SMART'
_computing_data_reduction 'Bruker SHELXTL'
_computing_molecular_graphics 'Bruker SHELXTL'
_computing_publication_material 'Bruker SHELXTL'
_computing_structure_refinement 'SHELXL-97 (Sheldrick, 1997)'
_computing_structure_solution 'SHELXS-97 (Sheldrick, 1990)'
_diffrn_ambient_temperature 298(2)
_diffrn_measured_fraction_theta_full 0.988
_diffrn_measured_fraction_theta_max 0.988
_diffrn_measurement_device_type 'CCD area detector'
_diffrn_measurement_method 'phi and omega scans'
_diffrn_radiation_monochromator graphite
_diffrn_radiation_source 'fine-focus sealed tube'
_diffrn_radiation_type MoK\a
_diffrn_radiation_wavelength 0.71073
_diffrn_reflns_av_R_equivalents 0.0370
_diffrn_reflns_av_sigmaI/netI 0.0743
_diffrn_reflns_limit_h_max 8
_diffrn_reflns_limit_h_min -8
_diffrn_reflns_limit_k_max 15
_diffrn_reflns_limit_k_min -13
_diffrn_reflns_limit_l_max 14
_diffrn_reflns_limit_l_min -16
_diffrn_reflns_number 6822
_diffrn_reflns_theta_full 25.02
_diffrn_reflns_theta_max 25.02
_diffrn_reflns_theta_min 2.85
_exptl_absorpt_coefficient_mu 0.123
_exptl_absorpt_correction_T_max 0.9782
_exptl_absorpt_correction_T_min 0.9629
_exptl_absorpt_correction_type multi-scan
_exptl_absorpt_process_details sadabs
_exptl_crystal_density_diffrn 1.486
_exptl_crystal_F_000 592
_exptl_crystal_size_max 0.31
_exptl_crystal_size_mid 0.21
_exptl_crystal_size_min 0.18
_refine_diff_density_max 0.173
_refine_diff_density_min -0.208
_refine_diff_density_rms 0.044
_refine_ls_extinction_method none
_refine_ls_goodness_of_fit_ref 1.044
_refine_ls_hydrogen_treatment constr
_refine_ls_matrix_type full
_refine_ls_number_parameters 381
_refine_ls_number_reflns 4517
_refine_ls_number_restraints 0
_refine_ls_restrained_S_all 1.044
_refine_ls_R_factor_all 0.1102
_refine_ls_R_factor_gt 0.0528
_refine_ls_shift/su_max 0.000
_refine_ls_shift/su_mean 0.000
_refine_ls_structure_factor_coef Fsqd
_refine_ls_weighting_details 'calc w=1/[\s^2^(Fo^2^)+(0.0263P)^2^+0.0000P] where P=(Fo^2^+2Fc^2^)/3'
_refine_ls_weighting_scheme calc
_refine_ls_wR_factor_gt 0.0964
_refine_ls_wR_factor_ref 0.1095
_reflns_number_gt 2319
_reflns_number_total 4517
_reflns_threshold_expression >2sigma(I)
_cod_data_source_file jo400454e_si_002.cif
_cod_data_source_block 111220e
_cod_database_code 4028278

loop_
_symmetry_equiv_pos_as_xyz
'x, y, z'
'-x, -y, -z'

loop_
_atom_site_label
_atom_site_type_symbol
_atom_site_fract_x
_atom_site_fract_y
_atom_site_fract_z
_atom_site_U_iso_or_equiv
_atom_site_adp_type
_atom_site_occupancy
_atom_site_symmetry_multiplicity
_atom_site_calc_flag
_atom_site_refinement_flags
F1 F 0.2368(3) 0.68059(15) 0.50714(13) 0.0813(6) Uani 1 1 d .
F2 F 0.0862(3) 0.85520(17) 0.50547(16) 0.1131(8) Uani 1 1 d .
F3 F 0.2894(3) 1.03444(15) 0.58812(15) 0.1157(8) Uani 1 1 d .
F4 F 0.6468(4) 1.03818(16) 0.66944(15) 0.1200(9) Uani 1 1 d .
F5 F 0.8006(3) 0.86449(14) 0.66731(14) 0.0934(6) Uani 1 1 d .
N1 N 0.6548(3) 0.51539(16) 0.67523(15) 0.0478(6) Uani 1 1 d .
H1 H 0.6978 0.4840 0.6286 0.057 Uiso 1 1 calc R
N2 N 0.7793(3) 0.55303(18) 0.50320(16) 0.0549(7) Uani 1 1 d .
O1 O 0.6765(3) 0.31254(15) 0.70926(13) 0.0653(6) Uani 1 1 d .
O2 O 0.8176(3) 0.23012(16) 1.15777(14) 0.0712(7) Uani 1 1 d .
O3 O 0.9125(3) 0.55892(15) 0.22570(13) 0.0636(6) Uani 1 1 d .
O4 O 0.7692(4) 0.95416(17) 0.00560(15) 0.1000(9) Uani 1 1 d .
C1 C 0.6348(4) 0.4781(2) 0.76482(19) 0.0461(7) Uani 1 1 d .
C2 C 0.5607(4) 0.5501(2) 0.81791(19) 0.0511(8) Uani 1 1 d .
H2 H 0.5323 0.5451 0.8819 0.061 Uiso 1 1 calc R
C3 C 0.5356(4) 0.6319(2) 0.75931(19) 0.0520(8) Uani 1 1 d .
H3 H 0.4865 0.6905 0.7769 0.062 Uiso 1 1 calc R
C4 C 0.5972(4) 0.6096(2) 0.66960(18) 0.0439(7) Uani 1 1 d .
C5 C 0.6088(4) 0.6691(2) 0.58470(18) 0.0432(7) Uani 1 1 d .
C6 C 0.6914(4) 0.6421(2) 0.50499(19) 0.0471(8) Uani 1 1 d .
C7 C 0.7094(4) 0.6923(2) 0.41381(18) 0.0470(8) Uani 1 1 d .
H7 H 0.6646 0.7524 0.3964 0.056 Uiso 1 1 calc R
C8 C 0.8044(4) 0.6344(2) 0.35907(18) 0.0454(7) Uani 1 1 d .
C9 C 0.8430(4) 0.5497(2) 0.4190(2) 0.0561(9) Uani 1 1 d .
H9 H 0.9073 0.4981 0.3987 0.067 Uiso 1 1 calc R
C10 C 0.6730(4) 0.3718(2) 0.7806(2) 0.0501(8) Uani 1 1 d .
C11 C 0.7073(4) 0.3396(2) 0.88219(19) 0.0448(7) Uani 1 1 d .
C12 C 0.7792(4) 0.4085(2) 0.96100(19) 0.0506(8) Uani 1 1 d .
H12 H 0.8013 0.4788 0.9514 0.061 Uiso 1 1 calc R
C13 C 0.8191(4) 0.3757(2) 1.0541(2) 0.0527(8) Uani 1 1 d .
H13 H 0.8687 0.4231 1.1062 0.063 Uiso 1 1 calc R
C14 C 0.7842(4) 0.2715(2) 1.0683(2) 0.0527(8) Uani 1 1 d .
C15 C 0.7111(4) 0.2005(2) 0.9905(2) 0.0615(9) Uani 1 1 d .
H15 H 0.6869 0.1304 1.0006 0.074 Uiso 1 1 calc R
C16 C 0.6747(4) 0.2346(2) 0.8982(2) 0.0563(8) Uani 1 1 d .
H16 H 0.6278 0.1870 0.8459 0.068 Uiso 1 1 calc R
C17 C 0.9258(5) 0.2970(3) 1.2351(2) 0.0766(11) Uani 1 1 d .
H17A H 1.0439 0.3247 1.2147 0.115 Uiso 1 1 calc R
H17B H 0.9461 0.2588 1.2920 0.115 Uiso 1 1 calc R
H17C H 0.8599 0.3526 1.2505 0.115 Uiso 1 1 calc R
C18 C 0.8552(4) 0.6359(2) 0.25835(19) 0.0485(8) Uani 1 1 d .
C19 C 0.8299(4) 0.7218(2) 0.19434(19) 0.0477(8) Uani 1 1 d .
C20 C 0.8395(4) 0.8237(2) 0.2280(2) 0.0632(9) Uani 1 1 d .
H20 H 0.8596 0.8412 0.2950 0.076 Uiso 1 1 calc R
C21 C 0.8195(5) 0.8999(2) 0.1634(2) 0.0756(11) Uani 1 1 d .
H21 H 0.8266 0.9681 0.1870 0.091 Uiso 1 1 calc R
C22 C 0.7888(5) 0.8743(3) 0.0634(2) 0.0668(10) Uani 1 1 d .
C23 C 0.7818(4) 0.7731(2) 0.0286(2) 0.0598(9) Uani 1 1 d .
H23 H 0.7630 0.7556 -0.0384 0.072 Uiso 1 1 calc R
C24 C 0.8030(4) 0.6986(2) 0.09369(19) 0.0550(8) Uani 1 1 d .
H24 H 0.7992 0.6308 0.0699 0.066 Uiso 1 1 calc R
C25 C 0.7502(7) 0.9326(3) -0.0990(2) 0.1181(17) Uani 1 1 d .
H25A H 0.8513 0.8989 -0.1159 0.177 Uiso 1 1 calc R
H25B H 0.7530 0.9962 -0.1310 0.177 Uiso 1 1 calc R
H25C H 0.6336 0.8885 -0.1198 0.177 Uiso 1 1 calc R
C26 C 0.5240(4) 0.7668(2) 0.58596(18) 0.0458(7) Uani 1 1 d .
C27 C 0.3419(5) 0.7681(2) 0.5463(2) 0.0555(8) Uani 1 1 d .
C28 C 0.2634(5) 0.8566(3) 0.5465(2) 0.0706(10) Uani 1 1 d .
C29 C 0.3637(7) 0.9460(3) 0.5879(3) 0.0744(11) Uani 1 1 d .
C30 C 0.5455(6) 0.9499(3) 0.6293(2) 0.0733(11) Uani 1 1 d .
C31 C 0.6221(5) 0.8590(2) 0.6268(2) 0.0597(9) Uani 1 1 d .

loop_
_atom_site_aniso_label
_atom_site_aniso_U_11
_atom_site_aniso_U_22
_atom_site_aniso_U_33
_atom_site_aniso_U_23
_atom_site_aniso_U_13
_atom_site_aniso_U_12
F1 0.0706(14) 0.0643(13) 0.1073(14) 0.0036(12) -0.0060(12) 0.0179(11)
F2 0.0857(18) 0.1126(19) 0.1539(19) 0.0249(15) 0.0080(15) 0.0566(15)
F3 0.175(2) 0.0715(15) 0.1251(16) 0.0143(13) 0.0433(16) 0.0763(16)
F4 0.184(3) 0.0463(13) 0.1210(17) -0.0147(13) -0.0048(16) 0.0139(15)
F5 0.0944(17) 0.0647(13) 0.1099(15) -0.0079(12) -0.0224(13) 0.0063(12)
N1 0.0598(18) 0.0454(15) 0.0418(13) 0.0060(12) 0.0080(12) 0.0177(13)
N2 0.0729(19) 0.0530(16) 0.0481(14) 0.0080(13) 0.0155(14) 0.0329(15)
O1 0.0919(18) 0.0559(14) 0.0516(12) 0.0011(11) 0.0049(12) 0.0263(13)
O2 0.0970(19) 0.0644(15) 0.0558(13) 0.0187(12) 0.0077(13) 0.0212(14)
O3 0.0835(17) 0.0571(14) 0.0572(12) 0.0006(11) 0.0194(12) 0.0266(13)
O4 0.184(3) 0.0594(16) 0.0642(15) 0.0188(13) 0.0207(16) 0.0342(17)
C1 0.054(2) 0.0437(18) 0.0437(16) 0.0120(15) 0.0077(15) 0.0120(16)
C2 0.062(2) 0.053(2) 0.0439(16) 0.0086(16) 0.0140(16) 0.0184(17)
C3 0.060(2) 0.051(2) 0.0501(17) 0.0041(16) 0.0127(16) 0.0201(17)
C4 0.050(2) 0.0393(18) 0.0448(16) 0.0056(14) 0.0055(14) 0.0143(15)
C5 0.0471(19) 0.0399(17) 0.0448(16) 0.0033(14) 0.0049(14) 0.0137(15)
C6 0.058(2) 0.0425(18) 0.0428(16) 0.0021(14) 0.0042(15) 0.0160(16)
C7 0.058(2) 0.0367(17) 0.0478(16) 0.0045(14) 0.0025(15) 0.0135(16)
C8 0.051(2) 0.0470(19) 0.0394(15) 0.0015(14) 0.0034(14) 0.0137(16)
C9 0.069(2) 0.055(2) 0.0540(18) 0.0062(16) 0.0157(17) 0.0315(18)
C10 0.050(2) 0.049(2) 0.0527(18) 0.0068(16) 0.0083(16) 0.0096(16)
C11 0.051(2) 0.0408(18) 0.0467(17) 0.0092(15) 0.0118(15) 0.0138(15)
C12 0.065(2) 0.0386(18) 0.0530(18) 0.0119(16) 0.0150(16) 0.0164(16)
C13 0.064(2) 0.048(2) 0.0492(17) 0.0037(16) 0.0115(16) 0.0148(17)
C14 0.059(2) 0.053(2) 0.0514(18) 0.0163(17) 0.0138(16) 0.0183(18)
C15 0.082(3) 0.0406(19) 0.064(2) 0.0124(18) 0.0094(19) 0.0142(18)
C16 0.071(2) 0.044(2) 0.0528(18) 0.0021(16) 0.0013(17) 0.0092(17)
C17 0.081(3) 0.098(3) 0.055(2) 0.021(2) 0.002(2) 0.029(2)
C18 0.052(2) 0.049(2) 0.0457(17) -0.0023(15) 0.0077(15) 0.0119(17)
C19 0.059(2) 0.0433(19) 0.0428(17) 0.0026(15) 0.0122(15) 0.0112(16)
C20 0.088(3) 0.053(2) 0.0503(18) 0.0035(17) 0.0171(18) 0.0089(19)
C21 0.124(3) 0.044(2) 0.062(2) 0.0020(18) 0.023(2) 0.016(2)
C22 0.098(3) 0.054(2) 0.054(2) 0.0142(18) 0.0180(19) 0.020(2)
C23 0.075(3) 0.060(2) 0.0469(17) 0.0051(18) 0.0120(17) 0.0150(19)
C24 0.068(2) 0.0468(19) 0.0532(19) 0.0018(16) 0.0157(17) 0.0146(17)
C25 0.223(5) 0.084(3) 0.053(2) 0.024(2) 0.018(3) 0.035(3)
C26 0.062(2) 0.0403(18) 0.0378(15) 0.0036(14) 0.0098(15) 0.0139(17)
C27 0.062(2) 0.045(2) 0.0606(19) 0.0026(17) 0.0040(18) 0.0142(19)
C28 0.074(3) 0.065(3) 0.082(2) 0.015(2) 0.011(2) 0.034(2)
C29 0.114(4) 0.051(2) 0.074(2) 0.015(2) 0.031(2) 0.045(3)
C30 0.122(4) 0.035(2) 0.064(2) -0.0016(18) 0.014(2) 0.017(2)
C31 0.070(3) 0.049(2) 0.0584(19) -0.0006(17) -0.0056(18) 0.014(2)

loop_
_atom_type_symbol
_atom_type_description
_atom_type_scat_dispersion_real
_atom_type_scat_dispersion_imag
_atom_type_scat_source
C C 0.0033 0.0016 'International Tables Vol C Tables 4.2.6.8 and 6.1.1.4'
H H 0.0000 0.0000 'International Tables Vol C Tables 4.2.6.8 and 6.1.1.4'
N N 0.0061 0.0033 'International Tables Vol C Tables 4.2.6.8 and 6.1.1.4'
O O 0.0106 0.0060 'International Tables Vol C Tables 4.2.6.8 and 6.1.1.4'
F F 0.0171 0.0103 'International Tables Vol C Tables 4.2.6.8 and 6.1.1.4'

loop_
_geom_angle_atom_site_label_1
_geom_angle_atom_site_label_2
_geom_angle_atom_site_label_3
_geom_angle
C1 N1 C4 110.8(2)
C1 N1 H1 124.6
C4 N1 H1 124.6
C9 N2 C6 105.2(2)
C14 O2 C17 117.1(2)
C22 O4 C25 117.7(3)
N1 C1 C2 106.9(2)
N1 C1 C10 118.1(2)
C2 C1 C10 134.6(3)
C1 C2 C3 108.3(2)
C1 C2 H2 125.8
C3 C2 H2 125.8
C4 C3 C2 107.6(2)
C4 C3 H3 126.2
C2 C3 H3 126.2
N1 C4 C3 106.4(2)
N1 C4 C5 123.0(2)
C3 C4 C5 130.5(2)
C6 C5 C4 124.0(2)
C6 C5 C26 119.3(2)
C4 C5 C26 116.8(2)
C5 C6 N2 120.7(2)
C5 C6 C7 130.2(2)
N2 C6 C7 109.1(2)
C8 C7 C6 106.7(2)
C8 C7 H7 126.7
C6 C7 H7 126.7
C7 C8 C9 105.1(2)
C7 C8 C18 135.0(2)
C9 C8 C18 119.6(2)
N2 C9 C8 113.8(2)
N2 C9 H9 123.1
C8 C9 H9 123.1
O1 C10 C1 119.2(2)
O1 C10 C11 121.4(3)
C1 C10 C11 119.3(2)
C12 C11 C16 118.3(2)
C12 C11 C10 122.9(3)
C16 C11 C10 118.7(3)
C11 C12 C13 121.7(3)
C11 C12 H12 119.2
C13 C12 H12 119.2
C14 C13 C12 118.9(3)
C14 C13 H13 120.5
C12 C13 H13 120.5
C13 C14 O2 123.9(3)
C13 C14 C15 120.6(3)
O2 C14 C15 115.4(3)
C16 C15 C14 119.5(3)
C16 C15 H15 120.2
C14 C15 H15 120.2
C15 C16 C11 120.9(3)
C15 C16 H16 119.5
C11 C16 H16 119.5
O2 C17 H17A 109.5
O2 C17 H17B 109.5
H17A C17 H17B 109.5
O2 C17 H17C 109.5
H17A C17 H17C 109.5
H17B C17 H17C 109.5
O3 C18 C8 117.2(2)
O3 C18 C19 119.6(2)
C8 C18 C19 123.1(2)
C20 C19 C24 118.0(3)
C20 C19 C18 124.4(2)
C24 C19 C18 117.5(3)
C21 C20 C19 120.9(3)
C21 C20 H20 119.5
C19 C20 H20 119.5
C20 C21 C22 119.9(3)
C20 C21 H21 120.1
C22 C21 H21 120.1
O4 C22 C23 124.4(3)
O4 C22 C21 115.7(3)
C23 C22 C21 119.9(3)
C24 C23 C22 119.4(3)
C24 C23 H23 120.3
C22 C23 H23 120.3
C23 C24 C19 121.8(3)
C23 C24 H24 119.1
C19 C24 H24 119.1
O4 C25 H25A 109.5
O4 C25 H25B 109.5
H25A C25 H25B 109.5
O4 C25 H25C 109.5
H25A C25 H25C 109.5
H25B C25 H25C 109.5
C31 C26 C27 116.3(3)
C31 C26 C5 122.1(3)
C27 C26 C5 121.6(3)
F1 C27 C28 118.3(3)
F1 C27 C26 119.5(3)
C28 C27 C26 122.2(3)
F2 C28 C29 119.5(3)
F2 C28 C27 120.5(4)
C29 C28 C27 120.0(4)
C28 C29 F3 120.9(4)
C28 C29 C30 120.8(3)
F3 C29 C30 118.3(4)
F4 C30 C29 121.3(3)
F4 C30 C31 120.8(4)
C29 C30 C31 117.9(3)
F5 C31 C26 120.1(3)
F5 C31 C30 117.0(3)
C26 C31 C30 122.9(3)

loop_
_geom_bond_atom_site_label_1
_geom_bond_atom_site_label_2
_geom_bond_distance
F1 C27 1.334(3)
F2 C28 1.348(4)
F3 C29 1.353(3)
F4 C30 1.335(4)
F5 C31 1.348(3)
N1 C1 1.364(3)
N1 C4 1.369(3)
N1 H1 0.8600
N2 C9 1.297(3)
N2 C6 1.417(3)
O1 C10 1.229(3)
O2 C14 1.382(3)
O2 C17 1.429(3)
O3 C18 1.235(3)
O4 C22 1.361(3)
O4 C25 1.442(3)
C1 C2 1.378(3)
C1 C10 1.485(4)
C2 C3 1.395(3)
C2 H2 0.9300
C3 C4 1.394(3)
C3 H3 0.9300
C4 C5 1.440(3)
C5 C6 1.367(3)
C5 C26 1.505(3)
C6 C7 1.455(3)
C7 C8 1.359(3)
C7 H7 0.9300
C8 C9 1.459(3)
C8 C18 1.475(3)
C9 H9 0.9300
C10 C11 1.487(3)
C11 C12 1.382(4)
C11 C16 1.395(4)
C12 C13 1.387(3)
C12 H12 0.9300
C13 C14 1.380(4)
C13 H13 0.9300
C14 C15 1.389(4)
C15 C16 1.379(3)
C15 H15 0.9300
C16 H16 0.9300
C17 H17A 0.9600
C17 H17B 0.9600
C17 H17C 0.9600
C18 C19 1.485(3)
C19 C20 1.385(4)
C19 C24 1.391(3)
C20 C21 1.382(4)
C20 H20 0.9300
C21 C22 1.388(4)
C21 H21 0.9300
C22 C23 1.384(4)
C23 C24 1.371(3)
C23 H23 0.9300
C24 H24 0.9300
C25 H25A 0.9600
C25 H25B 0.9600
C25 H25C 0.9600
C26 C31 1.371(4)
C26 C27 1.382(4)
C27 C28 1.372(4)
C28 C29 1.350(5)
C29 C30 1.377(5)
C30 C31 1.394(4)

loop_
_geom_torsion_atom_site_label_1
_geom_torsion_atom_site_label_2
_geom_torsion_atom_site_label_3
_geom_torsion_atom_site_label_4
_geom_torsion
C4 N1 C1 C2 0.5(3)
C4 N1 C1 C10 174.1(3)
N1 C1 C2 C3 0.1(3)
C10 C1 C2 C3 -171.9(3)
C1 C2 C3 C4 -0.6(3)
C1 N1 C4 C3 -0.9(3)
C1 N1 C4 C5 177.7(3)
C2 C3 C4 N1 0.9(3)
C2 C3 C4 C5 -177.5(3)
N1 C4 C5 C6 -5.6(4)
C3 C4 C5 C6 172.7(3)
N1 C4 C5 C26 174.6(3)
C3 C4 C5 C26 -7.1(5)
C4 C5 C6 N2 -2.4(4)
C26 C5 C6 N2 177.4(3)
C4 C5 C6 C7 178.2(3)
C26 C5 C6 C7 -2.0(5)
C9 N2 C6 C5 -179.8(3)
C9 N2 C6 C7 -0.3(3)
C5 C6 C7 C8 179.8(3)
N2 C6 C7 C8 0.3(3)
C6 C7 C8 C9 -0.2(3)
C6 C7 C8 C18 173.8(3)
C6 N2 C9 C8 0.2(4)
C7 C8 C9 N2 0.0(4)
C18 C8 C9 N2 -175.1(3)
N1 C1 C10 O1 -17.4(4)
C2 C1 C10 O1 153.9(3)
N1 C1 C10 C11 162.2(2)
C2 C1 C10 C11 -26.4(5)
O1 C10 C11 C12 152.8(3)
C1 C10 C11 C12 -26.8(4)
O1 C10 C11 C16 -23.8(4)
C1 C10 C11 C16 156.5(3)
C16 C11 C12 C13 0.2(4)
C10 C11 C12 C13 -176.5(3)
C11 C12 C13 C14 -0.7(4)
C12 C13 C14 O2 -179.7(3)
C12 C13 C14 C15 0.3(4)
C17 O2 C14 C13 -12.0(4)
C17 O2 C14 C15 168.0(3)
C13 C14 C15 C16 0.6(5)
O2 C14 C15 C16 -179.5(3)
C14 C15 C16 C11 -1.1(5)
C12 C11 C16 C15 0.7(4)
C10 C11 C16 C15 177.5(3)
C7 C8 C18 O3 -166.4(3)
C9 C8 C18 O3 6.9(4)
C7 C8 C18 C19 10.0(5)
C9 C8 C18 C19 -176.7(3)
O3 C18 C19 C20 -153.3(3)
C8 C18 C19 C20 30.4(5)
O3 C18 C19 C24 23.7(4)
C8 C18 C19 C24 -152.5(3)
C24 C19 C20 C21 1.1(5)
C18 C19 C20 C21 178.2(3)
C19 C20 C21 C22 0.2(5)
C25 O4 C22 C23 -3.6(5)
C25 O4 C22 C21 175.7(3)
C20 C21 C22 O4 179.4(3)
C20 C21 C22 C23 -1.2(5)
O4 C22 C23 C24 -179.8(3)
C21 C22 C23 C24 0.8(5)
C22 C23 C24 C19 0.5(5)
C20 C19 C24 C23 -1.5(5)
C18 C19 C24 C23 -178.8(3)
C6 C5 C26 C31 -93.3(3)
C4 C5 C26 C31 86.5(3)
C6 C5 C26 C27 87.1(4)
C4 C5 C26 C27 -93.1(3)
C31 C26 C27 F1 -178.6(2)
C5 C26 C27 F1 1.0(4)
C31 C26 C27 C28 0.8(4)
C5 C26 C27 C28 -179.6(3)
F1 C27 C28 F2 -1.8(5)
C26 C27 C28 F2 178.8(3)
F1 C27 C28 C29 178.2(3)
C26 C27 C28 C29 -1.2(5)
F2 C28 C29 F3 -0.5(5)
C27 C28 C29 F3 179.5(3)
F2 C28 C29 C30 -179.3(3)
C27 C28 C29 C30 0.7(5)
C28 C29 C30 F4 179.2(3)
F3 C29 C30 F4 0.4(5)
C28 C29 C30 C31 0.2(5)
F3 C29 C30 C31 -178.6(3)
C27 C26 C31 F5 179.9(3)
C5 C26 C31 F5 0.3(4)
C27 C26 C31 C30 0.1(4)
C5 C26 C31 C30 -179.5(3)
F4 C30 C31 F5 0.6(4)
C29 C30 C31 F5 179.6(3)
F4 C30 C31 C26 -179.6(3)
C29 C30 C31 C26 -0.6(5)
